data_4082490
loop_
_publ_author_name
'Dixon, Lily S. H.'
'Hill, Anthony F.'
'Sinha, Arup'
'Ward, Jas S.'

_publ_section_title
;
 N-Heterocyclic Silyl Pincer Ligands
;
_journal_issue 3
_journal_name_full Organometallics
_journal_page_first 653
_journal_paper_doi 10.1021/om400792j
_journal_volume 33
_journal_year 2014
_chemical_compound_source 'Research School of Chemistry'
_chemical_formula_moiety 'C57 H48 Cl1 N2 O1 P3 Ru1 Si1'
_chemical_formula_sum 'C57 H48 Cl N2 O P3 Ru Si'
_chemical_formula_weight 1034.55
_space_group_IT_number 2
_symmetry_cell_setting triclinic
_symmetry_space_group_name_Hall '-P 1'
_symmetry_space_group_name_H-M 'P -1'
_atom_sites_solution_hydrogens difmap
_atom_sites_solution_primary direct
_cell_angle_alpha 80.3054(12)
_cell_angle_beta 75.3846(8)
_cell_angle_gamma 82.5635(11)
_cell_formula_units_Z 2
_cell_length_a 11.6868(2)
_cell_length_b 14.0096(2)
_cell_length_c 15.4974(3)
_cell_measurement_reflns_used 39910
_cell_measurement_temperature 200
_cell_measurement_theta_max 27
_cell_measurement_theta_min 2.55
_cell_volume 2410.11(7)
_computing_cell_refinement 'DENZO/SCALEPACK (Otwinowski & Minor, 1997)'
_computing_data_collection 'COLLECT (Nonius, 2001).'
_computing_data_reduction 'DENZO/SCALEPACK (Otwinowski & Minor, 1997)'
_computing_molecular_graphics 'Ortep-3 for windows (Farrugia, 1997)'
_computing_publication_material 'CRYSTALS (Betteridge et al., 2003)'
_computing_structure_refinement 'CRYSTALS (Betteridge et al., 2003)'
_computing_structure_solution 'SIR92 (Altomare et al., 1994)'
_diffrn_ambient_temperature 200
_diffrn_measured_fraction_theta_full 0.996
_diffrn_measured_fraction_theta_max 0.996
_diffrn_measurement_device Area
_diffrn_measurement_device_type 'Nonius KappaCCD'
_diffrn_measurement_method \w
_diffrn_radiation_monochromator graphite
_diffrn_radiation_type 'Mo K\a'
_diffrn_radiation_wavelength 0.71073
_diffrn_reflns_av_R_equivalents 0.015
_diffrn_reflns_limit_h_max 15
_diffrn_reflns_limit_h_min -15
_diffrn_reflns_limit_k_max 18
_diffrn_reflns_limit_k_min -16
_diffrn_reflns_limit_l_max 20
_diffrn_reflns_limit_l_min -20
_diffrn_reflns_number 21148
_diffrn_reflns_theta_full 27.537
_diffrn_reflns_theta_max 27.537
_diffrn_reflns_theta_min 2.691
_diffrn_standards_number 0
_exptl_absorpt_coefficient_mu 0.549
_exptl_absorpt_correction_T_max 0.95
_exptl_absorpt_correction_T_min 0.78
_exptl_absorpt_correction_type multi-scan
_exptl_absorpt_process_details 'DENZO/SCALEPACK (Otwinowski & Minor, 1997)'
_exptl_crystal_colour yellow
_exptl_crystal_density_diffrn 1.426
_exptl_crystal_density_method 'not measured'
_exptl_crystal_description block
_exptl_crystal_F_000 1064
_exptl_crystal_size_max 0.250
_exptl_crystal_size_mid 0.170
_exptl_crystal_size_min 0.100
_refine_diff_density_max 1.45
_refine_diff_density_min -0.68
_refine_ls_extinction_coef 197(18)
_refine_ls_extinction_method 'Larson (1970), Equation 22'
_refine_ls_goodness_of_fit_ref 0.9987
_refine_ls_hydrogen_treatment constr
_refine_ls_matrix_type full
_refine_ls_number_parameters 624
_refine_ls_number_reflns 11076
_refine_ls_number_restraints 3
_refine_ls_R_factor_all 0.0454
_refine_ls_R_factor_gt 0.0379
_refine_ls_shift/su_max 0.0019935
_refine_ls_shift/su_mean 0.0000447
_refine_ls_structure_factor_coef Fsqd
_refine_ls_weighting_details
;
 Method= Modified Sheldrick 
 w=1/[\s^2^(F^2^) + ( 0.05P)^2^ + 3.17P] 
 ,where P=(max(Fo^2^,0) + 2Fc^2^)/3 
;
_refine_ls_weighting_scheme calc
_refine_ls_wR_factor_all 0.1013
_refine_ls_wR_factor_gt 0.0962
_refine_ls_wR_factor_ref 0.1013
_reflns_limit_h_max 15
_reflns_limit_h_min -14
_reflns_limit_k_max 18
_reflns_limit_k_min -17
_reflns_limit_l_max 20
_reflns_limit_l_min 0
_reflns_number_gt 9665
_reflns_number_total 11076
_reflns_threshold_expression I>2.0\s(I)
_oxford_diffrn_Wilson_B_factor 2.21
_oxford_diffrn_Wilson_scale 5.09
_oxford_refine_ls_r_factor_ref 0.0454
_oxford_refine_ls_scale 0.4631(6)
_oxford_reflns_number_all 11076
_oxford_reflns_threshold_expression_ref I>-10.0\s(I)
_cod_data_source_file om400792j_si_002.cif
_cod_data_source_block 1
_cod_depositor_comments
;
The following automatic conversions were performed:

'_symmetry_cell_setting' value 'Triclinic' changed to 'triclinic'
according to
/usr/data/users/saulius/automatic-downloads/current/ACS/lib/dictionaries/cif_core.dic
dictionary named 'cif_core.dic' version 2.4.2 from
2011-04-26.

'_atom_sites_solution_primary' value 'Direct' changed to
'direct' according to
/usr/data/users/saulius/automatic-downloads/current/ACS/lib/dictionaries/cif_core.dic
dictionary named 'cif_core.dic' version 2.4.2 from 2011-04-26.

Automatic conversion script
Id: cif_fix_values 2281 2013-09-26 08:29:07Z andrius 
;
_cod_original_sg_symbol_H-M 'P -1 '
_cod_original_formula_sum 'C57 H48 Cl1 N2 O1 P3 Ru1 Si1'
_cod_database_code 4082490

loop_
_symmetry_equiv_pos_as_xyz
x,y,z
-x,-y,-z

loop_
_atom_site_label
_atom_site_type_symbol
_atom_site_fract_x
_atom_site_fract_y
_atom_site_fract_z
_atom_site_U_iso_or_equiv
_atom_site_occupancy
_atom_site_adp_type
_atom_site_refinement_flags_posn
_atom_site_refinement_flags_adp
_atom_site_refinement_flags_occupancy
Cl10 Cl 0.6813(2) 0.15656(17) 0.39726(14) 0.0335 0.693(13) Uani . U P
Cl11 Cl 0.7218(3) 0.4087(3) 0.1316(3) 0.0274 0.307(13) Uani . U P
N1 N 0.74874(18) 0.36301(14) 0.44434(13) 0.0297 1.0000 Uani . . .
N2 N 0.92789(18) 0.25203(15) 0.37323(14) 0.0322 1.0000 Uani . . .
O10 O 0.7278(6) 0.4383(6) 0.1078(5) 0.0344 0.693(13) Uani . U P
O11 O 0.6811(16) 0.1378(11) 0.4263(11) 0.0279 0.307(13) Uani . U P
P1 P 0.56930(5) 0.37976(4) 0.35520(4) 0.0275 1.0000 Uani . . .
P2 P 0.89444(5) 0.18352(5) 0.22527(4) 0.0302 1.0000 Uani . . .
P3 P 0.57746(5) 0.21163(4) 0.18889(4) 0.0287 1.0000 Uani . . .
Ru1 Ru 0.709257(15) 0.281334(12) 0.262020(12) 0.0242 1.0000 Uani . . .
Si1 Si 0.83105(6) 0.34759(5) 0.33407(4) 0.0263 1.0000 Uani . . .
C1 C 0.6200(2) 0.37586(19) 0.46108(16) 0.0328 1.0000 Uani . . .
C2 C 0.9677(2) 0.1704(2) 0.32354(19) 0.0399 1.0000 Uani . . .
C3 C 0.7992(2) 0.29781(18) 0.50740(16) 0.0325 1.0000 Uani . . .
C4 C 0.7575(3) 0.2887(2) 0.60016(17) 0.0393 1.0000 Uani . . .
C5 C 0.8129(3) 0.2173(2) 0.6542(2) 0.0485 1.0000 Uani . . .
C6 C 0.9063(3) 0.1562(2) 0.6170(2) 0.0501 1.0000 Uani . . .
C7 C 0.9501(3) 0.1639(2) 0.5233(2) 0.0430 1.0000 Uani . . .
C8 C 0.8971(2) 0.23551(18) 0.46799(17) 0.0339 1.0000 Uani . . .
C10 C 0.7239(5) 0.3794(6) 0.1656(6) 0.0318 0.693(13) Uani . U P
C11 C 0.6906(11) 0.1892(14) 0.3624(12) 0.0294 0.307(13) Uani . U P
C31 C 0.9169(2) 0.45782(17) 0.29172(16) 0.0304 1.0000 Uani . . .
C32 C 0.9097(3) 0.5256(2) 0.2170(2) 0.0456 1.0000 Uani . . .
C33 C 0.9719(4) 0.6079(2) 0.1960(2) 0.0590 1.0000 Uani . . .
C34 C 1.0403(3) 0.6252(2) 0.2515(2) 0.0536 1.0000 Uani . . .
C35 C 1.0485(3) 0.5595(2) 0.3264(2) 0.0469 1.0000 Uani . . .
C36 C 0.9884(2) 0.4766(2) 0.34587(19) 0.0388 1.0000 Uani . . .
C111 C 0.5553(2) 0.50888(17) 0.30965(17) 0.0328 1.0000 Uani . . .
C112 C 0.4931(3) 0.5393(2) 0.24280(19) 0.0435 1.0000 Uani . . .
C113 C 0.4864(3) 0.6367(2) 0.2046(2) 0.0574 1.0000 Uani . . .
C114 C 0.5413(4) 0.7031(2) 0.2320(2) 0.0638 1.0000 Uani . . .
C115 C 0.6045(3) 0.6736(2) 0.2973(3) 0.0596 1.0000 Uani . . .
C116 C 0.6126(3) 0.5767(2) 0.3360(2) 0.0444 1.0000 Uani . . .
C121 C 0.4162(2) 0.35176(18) 0.40898(16) 0.0310 1.0000 Uani . . .
C122 C 0.3923(3) 0.2547(2) 0.4366(2) 0.0438 1.0000 Uani . . .
C123 C 0.2791(3) 0.2320(2) 0.4837(2) 0.0533 1.0000 Uani . . .
C124 C 0.1906(3) 0.3045(3) 0.5060(2) 0.0534 1.0000 Uani . . .
C125 C 0.2133(2) 0.4003(3) 0.4799(2) 0.0476 1.0000 Uani . . .
C126 C 0.3256(2) 0.4246(2) 0.43024(18) 0.0374 1.0000 Uani . . .
C211 C 1.0166(2) 0.2237(2) 0.13131(18) 0.0365 1.0000 Uani . . .
C212 C 1.1216(3) 0.1632(2) 0.1083(2) 0.0531 1.0000 Uani . . .
C213 C 1.2155(3) 0.1969(3) 0.0399(3) 0.0655 1.0000 Uani . . .
C214 C 1.2076(3) 0.2892(3) -0.0054(2) 0.0625 1.0000 Uani . . .
C215 C 1.1061(3) 0.3500(3) 0.0174(2) 0.0559 1.0000 Uani . . .
C216 C 1.0108(3) 0.3168(2) 0.08514(19) 0.0428 1.0000 Uani . . .
C221 C 0.8884(2) 0.05713(18) 0.21080(18) 0.0344 1.0000 Uani . . .
C222 C 0.9013(3) 0.0348(2) 0.1244(2) 0.0429 1.0000 Uani . . .
C223 C 0.8819(3) -0.0573(2) 0.1117(2) 0.0546 1.0000 Uani . . .
C224 C 0.8523(3) -0.1282(2) 0.1839(3) 0.0582 1.0000 Uani . . .
C225 C 0.8421(3) -0.1082(2) 0.2695(3) 0.0558 1.0000 Uani . . .
C226 C 0.8588(3) -0.0160(2) 0.2835(2) 0.0446 1.0000 Uani . . .
C311 C 0.6476(2) 0.17090(18) 0.07916(17) 0.0350 1.0000 Uani . . .
C312 C 0.7471(3) 0.2115(2) 0.02400(19) 0.0455 1.0000 Uani . . .
C313 C 0.7987(4) 0.1832(3) -0.0600(2) 0.0607 1.0000 Uani . . .
C314 C 0.7515(4) 0.1141(3) -0.0900(2) 0.0715 1.0000 Uani . . .
C315 C 0.6532(5) 0.0731(3) -0.0359(3) 0.0844 1.0000 Uani . . .
C316 C 0.6010(4) 0.1003(3) 0.0486(2) 0.0623 1.0000 Uani . . .
C321 C 0.4594(2) 0.30096(19) 0.1573(2) 0.0379 1.0000 Uani . . .
C322 C 0.4776(3) 0.3557(2) 0.0718(2) 0.0507 1.0000 Uani . . .
C323 C 0.3942(3) 0.4278(3) 0.0479(3) 0.0659 1.0000 Uani . . .
C324 C 0.2917(4) 0.4471(3) 0.1080(3) 0.0686 1.0000 Uani . . .
C325 C 0.2679(3) 0.3948(3) 0.1924(3) 0.0666 1.0000 Uani . . .
C326 C 0.3537(3) 0.3216(3) 0.2180(2) 0.0541 1.0000 Uani . . .
C331 C 0.4945(3) 0.1076(2) 0.2485(2) 0.0419 1.0000 Uani . . .
C332 C 0.3783(3) 0.0965(2) 0.2471(2) 0.0568 1.0000 Uani . . .
C333 C 0.3236(4) 0.0148(3) 0.2944(3) 0.0821 1.0000 Uani . . .
C334 C 0.3773(4) -0.0511(3) 0.3530(3) 0.0757 1.0000 Uani . . .
C335 C 0.4960(4) -0.0446(3) 0.3534(3) 0.0810 1.0000 Uani . . .
C336 C 0.5536(3) 0.0352(2) 0.2981(3) 0.0600 1.0000 Uani . . .
H11 H 0.5866 0.3201 0.5016 0.0388 1.0000 Uiso R . .
H12 H 0.5871 0.4356 0.4860 0.0386 1.0000 Uiso R . .
H21 H 1.0538 0.1687 0.2975 0.0472 1.0000 Uiso R . .
H22 H 0.9471 0.1095 0.3622 0.0474 1.0000 Uiso R . .
H41 H 0.6915 0.3298 0.6264 0.0472 1.0000 Uiso R . .
H51 H 0.7844 0.2113 0.7175 0.0570 1.0000 Uiso R . .
H61 H 0.9421 0.1098 0.6539 0.0591 1.0000 Uiso R . .
H71 H 1.0133 0.1219 0.4966 0.0502 1.0000 Uiso R . .
H321 H 0.8613 0.5162 0.1794 0.0544 1.0000 Uiso R . .
H331 H 0.9661 0.6522 0.1451 0.0692 1.0000 Uiso R . .
H341 H 1.0803 0.6808 0.2388 0.0626 1.0000 Uiso R . .
H351 H 1.0940 0.5715 0.3644 0.0561 1.0000 Uiso R . .
H361 H 0.9955 0.4309 0.3971 0.0453 1.0000 Uiso R . .
H1121 H 0.4544 0.4944 0.2240 0.0508 1.0000 Uiso R . .
H1131 H 0.4427 0.6564 0.1611 0.0678 1.0000 Uiso R . .
H1141 H 0.5355 0.7682 0.2072 0.0761 1.0000 Uiso R . .
H1151 H 0.6432 0.7175 0.3153 0.0701 1.0000 Uiso R . .
H1161 H 0.6569 0.5572 0.3801 0.0519 1.0000 Uiso R . .
H1221 H 0.4528 0.2055 0.4237 0.0512 1.0000 Uiso R . .
H1231 H 0.2635 0.1675 0.5011 0.0632 1.0000 Uiso R . .
H1241 H 0.1149 0.2896 0.5385 0.0641 1.0000 Uiso R . .
H1251 H 0.1535 0.4492 0.4959 0.0562 1.0000 Uiso R . .
H1261 H 0.3406 0.4900 0.4105 0.0436 1.0000 Uiso R . .
H2121 H 1.1273 0.1013 0.1398 0.0629 1.0000 Uiso R . .
H2131 H 1.2851 0.1552 0.0250 0.0772 1.0000 Uiso R . .
H2141 H 1.2710 0.3114 -0.0509 0.0746 1.0000 Uiso R . .
H2151 H 1.1012 0.4150 -0.0123 0.0672 1.0000 Uiso R . .
H2161 H 0.9406 0.3581 0.1001 0.0517 1.0000 Uiso R . .
H2221 H 0.9221 0.0817 0.0750 0.0511 1.0000 Uiso R . .
H2231 H 0.8887 -0.0694 0.0537 0.0642 1.0000 Uiso R . .
H2241 H 0.8391 -0.1898 0.1754 0.0682 1.0000 Uiso R . .
H2251 H 0.8232 -0.1556 0.3182 0.0660 1.0000 Uiso R . .
H2261 H 0.8504 -0.0025 0.3423 0.0523 1.0000 Uiso R . .
H3121 H 0.7791 0.2595 0.0433 0.0544 1.0000 Uiso R . .
H3131 H 0.8667 0.2112 -0.0955 0.0722 1.0000 Uiso R . .
H3141 H 0.7857 0.0944 -0.1463 0.0862 1.0000 Uiso R . .
H3151 H 0.6206 0.0262 -0.0559 0.1002 1.0000 Uiso R . .
H3161 H 0.5350 0.0720 0.0848 0.0741 1.0000 Uiso R . .
H3221 H 0.5514 0.3438 0.0293 0.0604 1.0000 Uiso R . .
H3231 H 0.4074 0.4642 -0.0116 0.0788 1.0000 Uiso R . .
H3241 H 0.2347 0.4975 0.0915 0.0825 1.0000 Uiso R . .
H3251 H 0.1978 0.4053 0.2325 0.0782 1.0000 Uiso R . .
H3261 H 0.3367 0.2819 0.2735 0.0628 1.0000 Uiso R . .
H3321 H 0.3348 0.1464 0.2129 0.0673 1.0000 Uiso R . .
H3331 H 0.2518 0.0060 0.2887 0.1016 1.0000 Uiso R . .
H3341 H 0.3363 -0.1007 0.3900 0.0879 1.0000 Uiso R . .
H3351 H 0.5319 -0.0879 0.3875 0.0955 1.0000 Uiso R . .
H3361 H 0.6371 0.0393 0.2954 0.0727 1.0000 Uiso R . .

loop_
_atom_site_aniso_label
_atom_site_aniso_U_11
_atom_site_aniso_U_22
_atom_site_aniso_U_33
_atom_site_aniso_U_23
_atom_site_aniso_U_13
_atom_site_aniso_U_12
Cl10 0.0386(6) 0.0314(15) 0.0301(19) -0.0001(12) -0.0098(12) -0.0039(9)
Cl11 0.0316(12) 0.024(3) 0.024(3) 0.0064(19) -0.0079(18) -0.0050(16)
N1 0.0315(10) 0.0317(10) 0.0267(10) -0.0024(8) -0.0071(8) -0.0073(8)
N2 0.0324(11) 0.0318(10) 0.0352(11) -0.0042(8) -0.0135(9) -0.0030(8)
O10 0.0357(19) 0.037(3) 0.030(3) 0.0022(19) -0.013(2) -0.004(2)
O11 0.032(4) 0.022(5) 0.028(7) 0.009(4) -0.010(5) -0.004(3)
P1 0.0266(3) 0.0285(3) 0.0270(3) -0.0058(2) -0.0045(2) -0.0028(2)
P2 0.0269(3) 0.0304(3) 0.0333(3) -0.0068(2) -0.0077(2) 0.0018(2)
P3 0.0290(3) 0.0267(3) 0.0310(3) -0.0039(2) -0.0073(2) -0.0040(2)
Ru1 0.02429(10) 0.02445(10) 0.02373(10) -0.00268(7) -0.00592(7) -0.00214(6)
Si1 0.0260(3) 0.0269(3) 0.0267(3) -0.0034(2) -0.0069(2) -0.0043(2)
C1 0.0329(12) 0.0376(13) 0.0276(12) -0.0078(10) -0.0040(10) -0.0045(10)
C2 0.0375(14) 0.0399(14) 0.0460(15) -0.0108(12) -0.0185(12) 0.0067(11)
C3 0.0377(13) 0.0331(12) 0.0312(12) -0.0015(9) -0.0127(10) -0.0148(10)
C4 0.0522(16) 0.0397(14) 0.0305(13) -0.0015(10) -0.0128(11) -0.0194(12)
C5 0.065(2) 0.0524(17) 0.0343(14) 0.0059(12) -0.0208(14) -0.0267(15)
C6 0.0619(19) 0.0497(17) 0.0471(17) 0.0148(13) -0.0331(15) -0.0230(15)
C7 0.0445(15) 0.0411(15) 0.0492(16) 0.0050(12) -0.0252(13) -0.0112(12)
C8 0.0362(13) 0.0347(13) 0.0358(13) 0.0005(10) -0.0163(11) -0.0132(10)
C10 0.0252(19) 0.035(3) 0.037(4) -0.011(2) -0.006(2) -0.004(2)
C11 0.020(4) 0.044(8) 0.030(7) -0.020(5) -0.009(5) 0.001(5)
C31 0.0286(12) 0.0305(12) 0.0314(12) -0.0061(9) -0.0036(9) -0.0055(9)
C32 0.0618(19) 0.0392(15) 0.0425(15) 0.0022(12) -0.0225(14) -0.0190(13)
C33 0.090(3) 0.0423(17) 0.0520(19) 0.0093(14) -0.0285(18) -0.0299(17)
C34 0.066(2) 0.0440(16) 0.0564(19) -0.0015(14) -0.0154(16) -0.0299(15)
C35 0.0478(16) 0.0521(17) 0.0478(17) -0.0077(13) -0.0156(13) -0.0212(13)
C36 0.0356(13) 0.0432(14) 0.0390(14) -0.0011(11) -0.0103(11) -0.0123(11)
C111 0.0335(13) 0.0288(12) 0.0311(12) -0.0067(9) 0.0023(10) -0.0018(9)
C112 0.0519(17) 0.0402(15) 0.0344(14) -0.0055(11) -0.0069(12) 0.0035(12)
C113 0.069(2) 0.0481(18) 0.0420(17) 0.0017(13) -0.0037(15) 0.0123(16)
C114 0.078(2) 0.0338(16) 0.059(2) 0.0024(14) 0.0135(18) -0.0005(15)
C115 0.065(2) 0.0353(16) 0.071(2) -0.0124(15) 0.0049(18) -0.0136(14)
C116 0.0436(15) 0.0373(14) 0.0492(16) -0.0111(12) -0.0006(13) -0.0070(12)
C121 0.0264(11) 0.0388(13) 0.0274(12) -0.0068(10) -0.0034(9) -0.0043(9)
C122 0.0379(15) 0.0426(15) 0.0458(16) -0.0010(12) -0.0028(12) -0.0062(12)
C123 0.0464(17) 0.0543(18) 0.0539(18) 0.0070(14) -0.0042(14) -0.0199(14)
C124 0.0316(15) 0.075(2) 0.0498(18) -0.0016(15) -0.0017(13) -0.0161(14)
C125 0.0271(13) 0.068(2) 0.0475(17) -0.0150(14) -0.0057(12) -0.0003(12)
C126 0.0307(13) 0.0433(14) 0.0400(14) -0.0116(11) -0.0082(11) -0.0027(10)
C211 0.0274(12) 0.0438(14) 0.0400(14) -0.0124(11) -0.0063(10) -0.0046(10)
C212 0.0371(16) 0.0540(18) 0.064(2) -0.0149(15) -0.0029(14) 0.0005(13)
C213 0.0320(16) 0.088(3) 0.076(2) -0.037(2) 0.0044(15) -0.0036(16)
C214 0.0453(18) 0.093(3) 0.0501(19) -0.0228(19) 0.0064(15) -0.0297(18)
C215 0.0477(18) 0.071(2) 0.0474(18) -0.0036(15) -0.0028(14) -0.0221(16)
C216 0.0341(14) 0.0523(17) 0.0414(15) -0.0052(12) -0.0063(11) -0.0084(12)
C221 0.0303(12) 0.0308(12) 0.0429(14) -0.0092(10) -0.0105(10) 0.0032(9)
C222 0.0446(15) 0.0385(14) 0.0457(16) -0.0124(12) -0.0090(12) 0.0009(12)
C223 0.059(2) 0.0504(18) 0.059(2) -0.0268(15) -0.0128(16) 0.0007(15)
C224 0.061(2) 0.0385(16) 0.078(2) -0.0195(16) -0.0138(18) -0.0046(14)
C225 0.063(2) 0.0355(15) 0.066(2) -0.0017(14) -0.0140(17) -0.0044(14)
C226 0.0494(17) 0.0377(14) 0.0464(16) -0.0067(12) -0.0127(13) 0.0002(12)
C311 0.0407(14) 0.0318(12) 0.0337(13) -0.0071(10) -0.0110(11) 0.0003(10)
C312 0.0542(17) 0.0454(16) 0.0360(14) -0.0102(12) -0.0047(12) -0.0072(13)
C313 0.079(2) 0.058(2) 0.0360(16) -0.0067(14) 0.0014(16) -0.0043(17)
C314 0.122(4) 0.052(2) 0.0357(17) -0.0148(15) -0.0092(19) 0.003(2)
C315 0.128(4) 0.073(3) 0.065(3) -0.039(2) -0.019(3) -0.027(3)
C316 0.073(2) 0.062(2) 0.058(2) -0.0259(17) -0.0080(17) -0.0234(18)
C321 0.0331(13) 0.0360(13) 0.0509(16) -0.0136(11) -0.0174(12) -0.0017(10)
C322 0.0476(17) 0.0413(16) 0.068(2) 0.0043(14) -0.0280(15) -0.0068(13)
C323 0.062(2) 0.052(2) 0.091(3) 0.0066(18) -0.044(2) -0.0041(16)
C324 0.066(2) 0.058(2) 0.093(3) -0.019(2) -0.045(2) 0.0121(18)
C325 0.0420(18) 0.079(3) 0.084(3) -0.041(2) -0.0143(17) 0.0120(17)
C326 0.0427(16) 0.072(2) 0.0543(19) -0.0258(16) -0.0178(14) 0.0056(15)
C331 0.0462(16) 0.0372(14) 0.0455(15) -0.0054(11) -0.0145(12) -0.0091(11)
C332 0.0542(19) 0.0524(18) 0.068(2) 0.0066(16) -0.0252(16) -0.0179(15)
C333 0.066(2) 0.081(3) 0.105(3) 0.039(2) -0.042(2) -0.049(2)
C334 0.096(3) 0.056(2) 0.086(3) 0.0235(19) -0.043(2) -0.045(2)
C335 0.074(3) 0.049(2) 0.124(4) 0.032(2) -0.049(3) -0.0296(18)
C336 0.065(2) 0.0410(17) 0.081(2) 0.0047(16) -0.0358(19) -0.0139(15)

loop_
_atom_type_symbol
_atom_type_scat_dispersion_real
_atom_type_scat_dispersion_imag
_atom_type_scat_Cromer_Mann_a1
_atom_type_scat_Cromer_Mann_b1
_atom_type_scat_Cromer_Mann_a2
_atom_type_scat_Cromer_Mann_b2
_atom_type_scat_Cromer_Mann_a3
_atom_type_scat_Cromer_Mann_b3
_atom_type_scat_Cromer_Mann_a4
_atom_type_scat_Cromer_Mann_b4
_atom_type_scat_Cromer_Mann_c
_atom_type_scat_source
C 0.0033 0.0016 2.3100 20.8439 1.0200 10.2075 1.5886 0.5687 0.8650 51.6512 0.2156 'International Tables Vol C 4.2.6.8 and 6.1.1.4'
H 0.0000 0.0000 0.4930 10.5109 0.3229 26.1257 0.1402 3.1424 0.0408 57.7998 0.0030 'International Tables Vol C 4.2.6.8 and 6.1.1.4'
Cl 0.1484 0.1585 11.4604 0.0104 7.1964 1.1662 6.2556 18.5194 1.6455 47.7784 -9.5574 'International Tables Vol C 4.2.6.8 and 6.1.1.4'
N 0.0061 0.0033 12.2126 0.0057 3.1322 9.8933 2.0125 28.9975 1.1663 0.5826 -11.5290 'International Tables Vol C 4.2.6.8 and 6.1.1.4'
O 0.0106 0.0060 3.0485 13.2771 2.2868 5.7011 1.5463 0.3239 0.8670 32.9089 0.2508 'International Tables Vol C 4.2.6.8 and 6.1.1.4'
P 0.1023 0.0942 6.4345 1.9067 4.1791 27.1570 1.7800 0.5260 1.4908 68.1645 1.1149 'International Tables Vol C 4.2.6.8 and 6.1.1.4'
Ru -1.2594 0.8363 19.2674 0.8085 12.9182 8.4347 4.8634 24.7997 1.5676 94.2928 5.3787 'International Tables Vol C 4.2.6.8 and 6.1.1.4'
Si 0.0817 0.0704 6.2915 2.4386 3.0353 32.3337 1.9891 0.6785 1.5410 81.6937 1.1407 'International Tables Vol C 4.2.6.8 and 6.1.1.4'

loop_
_geom_angle_atom_site_label_1
_geom_angle_atom_site_label_2
_geom_angle_atom_site_label_3
_geom_angle
_geom_angle_publ_flag
Si1 N1 C1 118.18(15) yes
Si1 N1 C3 109.31(16) yes
C1 N1 C3 117.6(2) yes
Si1 N2 C2 119.27(16) yes
Si1 N2 C8 109.54(17) yes
C2 N2 C8 119.6(2) yes
Ru1 P1 C1 107.80(8) yes
Ru1 P1 C111 115.21(8) yes
C1 P1 C111 104.91(12) yes
Ru1 P1 C121 124.57(8) yes
C1 P1 C121 97.06(11) yes
C111 P1 C121 104.33(11) yes
Ru1 P2 C2 108.01(9) yes
Ru1 P2 C211 122.05(9) yes
C2 P2 C211 100.70(13) yes
Ru1 P2 C221 117.44(8) yes
C2 P2 C221 103.14(12) yes
C211 P2 C221 102.80(12) yes
Ru1 P3 C311 116.41(9) yes
Ru1 P3 C321 113.11(8) yes
C311 P3 C321 100.15(12) yes
Ru1 P3 C331 120.42(9) yes
C311 P3 C331 101.61(13) yes
C321 P3 C331 102.30(13) yes
Cl10 Ru1 P3 94.70(5) yes
Cl11 Ru1 P3 83.61(10) yes
Cl10 Ru1 P2 80.91(6) yes
Cl11 Ru1 P2 103.12(9) yes
P3 Ru1 P2 103.42(2) yes
Cl10 Ru1 P1 84.69(6) yes
Cl11 Ru1 P1 91.94(9) yes
P3 Ru1 P1 101.01(2) yes
P2 Ru1 P1 152.49(2) yes
Cl10 Ru1 Si1 84.61(5) yes
Cl11 Ru1 Si1 97.01(10) yes
P3 Ru1 Si1 178.82(2) yes
P2 Ru1 Si1 77.44(2) yes
P1 Ru1 Si1 77.98(2) yes
Cl10 Ru1 C10 176.51(19) yes
P3 Ru1 C10 86.15(18) yes
P2 Ru1 C10 102.20(19) yes
P1 Ru1 C10 91.83(19) yes
Cl11 Ru1 C11 176.5(4) yes
P3 Ru1 C11 95.4(4) yes
P2 Ru1 C11 80.4(4) yes
P1 Ru1 C11 84.9(4) yes
Si1 Ru1 C10 94.47(18) yes
Si1 Ru1 C11 83.9(4) yes
N1 Si1 N2 93.02(10) yes
N1 Si1 Ru1 108.24(7) yes
N2 Si1 Ru1 108.29(7) yes
N1 Si1 C31 105.74(10) yes
N2 Si1 C31 107.59(11) yes
Ru1 Si1 C31 128.27(8) yes
P1 C1 N1 111.32(16) yes
P1 C1 H11 105.8 no
N1 C1 H11 109.6 no
P1 C1 H12 107.7 no
N1 C1 H12 112.2 no
H11 C1 H12 110.1 no
P2 C2 N2 110.39(17) yes
P2 C2 H21 106.5 no
N2 C2 H21 110.2 no
P2 C2 H22 108.0 no
N2 C2 H22 110.7 no
H21 C2 H22 110.9 no
N1 C3 C4 125.5(2) yes
N1 C3 C8 114.0(2) yes
C4 C3 C8 120.4(2) yes
C3 C4 C5 119.1(3) yes
C3 C4 H41 120.4 no
C5 C4 H41 120.5 no
C4 C5 C6 121.0(3) yes
C4 C5 H51 119.0 no
C6 C5 H51 120.0 no
C5 C6 C7 121.0(3) yes
C5 C6 H61 119.7 no
C7 C6 H61 119.3 no
C6 C7 C8 119.0(3) yes
C6 C7 H71 122.1 no
C8 C7 H71 118.9 no
C3 C8 N2 114.0(2) yes
C3 C8 C7 119.4(3) yes
N2 C8 C7 126.5(3) yes
Ru1 C10 O10 177.0(7) yes
Ru1 C11 O11 175.2(17) yes
Si1 C31 C32 126.9(2) yes
Si1 C31 C36 116.05(19) yes
C32 C31 C36 116.8(2) yes
C31 C32 C33 121.5(3) yes
C31 C32 H321 119.4 no
C33 C32 H321 119.1 no
C32 C33 C34 120.3(3) yes
C32 C33 H331 119.9 no
C34 C33 H331 119.8 no
C33 C34 C35 119.4(3) yes
C33 C34 H341 120.7 no
C35 C34 H341 119.9 no
C34 C35 C36 120.0(3) yes
C34 C35 H351 119.5 no
C36 C35 H351 120.5 no
C31 C36 C35 121.9(3) yes
C31 C36 H361 118.5 no
C35 C36 H361 119.6 no
P1 C111 C112 119.3(2) yes
P1 C111 C116 121.4(2) yes
C112 C111 C116 119.1(3) yes
C111 C112 C113 120.0(3) yes
C111 C112 H1121 120.1 no
C113 C112 H1121 119.9 no
C112 C113 C114 120.5(3) yes
C112 C113 H1131 119.1 no
C114 C113 H1131 120.3 no
C113 C114 C115 120.0(3) yes
C113 C114 H1141 120.4 no
C115 C114 H1141 119.6 no
C114 C115 C116 120.3(3) yes
C114 C115 H1151 120.7 no
C116 C115 H1151 119.0 no
C111 C116 C115 120.1(3) yes
C111 C116 H1161 120.3 no
C115 C116 H1161 119.6 no
P1 C121 C122 119.1(2) yes
P1 C121 C126 121.6(2) yes
C122 C121 C126 119.0(2) yes
C121 C122 C123 120.2(3) yes
C121 C122 H1221 119.5 no
C123 C122 H1221 120.3 no
C122 C123 C124 120.5(3) yes
C122 C123 H1231 119.8 no
C124 C123 H1231 119.8 no
C123 C124 C125 119.9(3) yes
C123 C124 H1241 120.8 no
C125 C124 H1241 119.3 no
C124 C125 C126 120.5(3) yes
C124 C125 H1251 119.7 no
C126 C125 H1251 119.8 no
C125 C126 C121 119.9(3) yes
C125 C126 H1261 120.7 no
C121 C126 H1261 119.4 no
P2 C211 C212 121.0(2) yes
P2 C211 C216 120.8(2) yes
C212 C211 C216 118.1(3) yes
C211 C212 C213 120.1(3) yes
C211 C212 H2121 118.9 no
C213 C212 H2121 121.0 no
C212 C213 C214 120.9(3) yes
C212 C213 H2131 119.0 no
C214 C213 H2131 120.2 no
C213 C214 C215 119.8(3) yes
C213 C214 H2141 120.4 no
C215 C214 H2141 119.8 no
C214 C215 C216 119.9(3) yes
C214 C215 H2151 120.1 no
C216 C215 H2151 119.9 no
C215 C216 C211 121.3(3) yes
C215 C216 H2161 120.0 no
C211 C216 H2161 118.7 no
P2 C221 C222 119.0(2) yes
P2 C221 C226 122.6(2) yes
C222 C221 C226 118.1(2) yes
C221 C222 C223 120.6(3) yes
C221 C222 H2221 119.7 no
C223 C222 H2221 119.7 no
C222 C223 C224 120.6(3) yes
C222 C223 H2231 118.7 no
C224 C223 H2231 120.7 no
C223 C224 C225 119.6(3) yes
C223 C224 H2241 120.6 no
C225 C224 H2241 119.8 no
C224 C225 C226 120.5(3) yes
C224 C225 H2251 120.2 no
C226 C225 H2251 119.3 no
C221 C226 C225 120.6(3) yes
C221 C226 H2261 119.4 no
C225 C226 H2261 120.0 no
P3 C311 C312 120.7(2) yes
P3 C311 C316 121.2(2) yes
C312 C311 C316 118.1(3) yes
C311 C312 C313 121.1(3) yes
C311 C312 H3121 119.2 no
C313 C312 H3121 119.7 no
C312 C313 C314 120.4(3) yes
C312 C313 H3131 119.3 no
C314 C313 H3131 120.3 no
C313 C314 C315 119.1(3) yes
C313 C314 H3141 121.1 no
C315 C314 H3141 119.9 no
C314 C315 C316 121.1(3) yes
C314 C315 H3151 119.6 no
C316 C315 H3151 119.3 no
C315 C316 C311 120.2(3) yes
C315 C316 H3161 120.6 no
C311 C316 H3161 119.3 no
P3 C321 C322 120.5(2) yes
P3 C321 C326 122.2(2) yes
C322 C321 C326 117.2(3) yes
C321 C322 C323 122.0(3) yes
C321 C322 H3221 118.5 no
C323 C322 H3221 119.5 no
C322 C323 C324 119.9(4) yes
C322 C323 H3231 121.1 no
C324 C323 H3231 119.0 no
C323 C324 C325 120.8(3) yes
C323 C324 H3241 119.8 no
C325 C324 H3241 119.5 no
C324 C325 C326 119.6(3) yes
C324 C325 H3251 121.4 no
C326 C325 H3251 118.9 no
C325 C326 C321 120.4(3) yes
C325 C326 H3261 120.9 no
C321 C326 H3261 118.4 no
P3 C331 C332 125.0(2) yes
P3 C331 C336 116.7(2) yes
C332 C331 C336 118.3(3) yes
C331 C332 C333 120.5(3) yes
C331 C332 H3321 119.9 no
C333 C332 H3321 119.6 no
C332 C333 C334 120.7(3) yes
C332 C333 H3331 119.4 no
C334 C333 H3331 119.8 no
C333 C334 C335 119.8(3) yes
C333 C334 H3341 120.3 no
C335 C334 H3341 119.9 no
C334 C335 C336 117.7(3) yes
C334 C335 H3351 120.4 no
C336 C335 H3351 121.9 no
C335 C336 C331 122.1(3) yes
C335 C336 H3361 118.9 no
C331 C336 H3361 119.0 no

loop_
_geom_bond_atom_site_label_1
_geom_bond_atom_site_label_2
_geom_bond_distance
_geom_bond_publ_flag
Cl10 Ru1 2.475(2) yes
Cl11 Ru1 2.448(4) yes
N1 Si1 1.770(2) yes
N1 C1 1.453(3) yes
N1 C3 1.410(3) yes
N2 Si1 1.767(2) yes
N2 C2 1.448(3) yes
N2 C8 1.407(3) yes
O10 C10 1.107(16) yes
O11 C11 1.11(3) yes
P1 Ru1 2.3573(6) yes
P1 C1 1.871(2) yes
P1 C111 1.830(3) yes
P1 C121 1.836(2) yes
P2 Ru1 2.3998(6) yes
P2 C2 1.900(3) yes
P2 C211 1.832(3) yes
P2 C221 1.834(3) yes
P3 Ru1 2.5007(6) yes
P3 C311 1.842(3) yes
P3 C321 1.843(3) yes
P3 C331 1.837(3) yes
Ru1 Si1 2.3723(6) yes
Ru1 C10 1.841(10) yes
Ru1 C11 1.83(2) yes
Si1 C31 1.884(2) yes
C1 H11 0.973 no
C1 H12 0.974 no
C2 H21 0.984 no
C2 H22 0.976 no
C3 C4 1.386(4) yes
C3 C8 1.418(4) yes
C4 C5 1.394(4) yes
C4 H41 0.947 no
C5 C6 1.365(5) yes
C5 H51 0.946 no
C6 C7 1.403(4) yes
C6 H61 0.923 no
C7 C8 1.393(4) yes
C7 H71 0.938 no
C31 C32 1.382(4) yes
C31 C36 1.399(4) yes
C32 C33 1.392(4) yes
C32 H321 0.942 no
C33 C34 1.381(5) yes
C33 H331 0.929 no
C34 C35 1.370(4) yes
C34 H341 0.926 no
C35 C36 1.386(4) yes
C35 H351 0.934 no
C36 H361 0.946 no
C111 C112 1.391(4) yes
C111 C116 1.397(4) yes
C112 C113 1.393(4) yes
C112 H1121 0.941 no
C113 C114 1.373(5) yes
C113 H1131 0.930 no
C114 C115 1.377(6) yes
C114 H1141 0.929 no
C115 C116 1.390(4) yes
C115 H1151 0.925 no
C116 H1161 0.942 no
C121 C122 1.397(4) yes
C121 C126 1.388(4) yes
C122 C123 1.388(4) yes
C122 H1221 0.930 no
C123 C124 1.374(5) yes
C123 H1231 0.927 no
C124 C125 1.375(5) yes
C124 H1241 0.931 no
C125 C126 1.396(4) yes
C125 H1251 0.931 no
C126 H1261 0.940 no
C211 C212 1.401(4) yes
C211 C216 1.381(4) yes
C212 C213 1.389(5) yes
C212 H2121 0.924 no
C213 C214 1.367(6) yes
C213 H2131 0.940 no
C214 C215 1.374(5) yes
C214 H2141 0.930 no
C215 C216 1.391(4) yes
C215 H2151 0.949 no
C216 H2161 0.942 no
C221 C222 1.394(4) yes
C221 C226 1.394(4) yes
C222 C223 1.392(4) yes
C222 H2221 0.924 no
C223 C224 1.370(5) yes
C223 H2231 0.924 no
C224 C225 1.375(5) yes
C224 H2241 0.932 no
C225 C226 1.392(4) yes
C225 H2251 0.919 no
C226 H2261 0.940 no
C311 C312 1.384(4) yes
C311 C316 1.387(4) yes
C312 C313 1.389(4) yes
C312 H3121 0.933 no
C313 C314 1.371(5) yes
C313 H3131 0.936 no
C314 C315 1.369(6) yes
C314 H3141 0.935 no
C315 C316 1.392(5) yes
C315 H3151 0.930 no
C316 H3161 0.924 no
C321 C322 1.396(4) yes
C321 C326 1.381(4) yes
C322 C323 1.382(4) yes
C322 H3221 0.958 no
C323 C324 1.346(6) yes
C323 H3231 0.961 no
C324 C325 1.368(6) yes
C324 H3241 0.955 no
C325 C326 1.418(5) yes
C325 H3251 0.906 no
C326 H3261 0.933 no
C331 C332 1.393(4) yes
C331 C336 1.386(4) yes
C332 C333 1.388(4) yes
C332 H3321 0.973 no
C333 C334 1.388(5) yes
C333 H3331 0.892 no
C334 C335 1.403(5) yes
C334 H3341 0.925 no
C335 C336 1.421(5) yes
C335 H3351 0.872 no
C336 H3361 0.975 no

loop_
_geom_hbond_atom_site_label_D
_geom_hbond_atom_site_label_H
_geom_hbond_atom_site_label_A
_geom_hbond_site_symmetry_A
_geom_hbond_angle_DHA
_geom_hbond_distance_DH
_geom_hbond_distance_HA
_geom_hbond_distance_DA
_geom_hbond_publ_flag
C32 H321 O10 . 161.93(19) 0.942 2.566 3.473(5) yes
C216 H2161 O10 . 161.34(16) 0.942 2.575 3.481(5) yes
C216 H2161 C10 . 149.8(2) 0.942 2.478 3.326(5) yes
C323 H3231 O10 2_665 134.44(19) 0.961 2.555 3.300(5) yes
C336 H3361 C226 . 158.94(10) 0.975 2.575 3.503(5) yes
